data_7025431
loop_
_publ_author_name
'Li, Fuwei'
'Hu, Jian Jin'
'Koh, Lip Lin'
'Hor, T. S. Andy'

_publ_section_title
;
 Substituent-dependent structures and catalysis of benzimidazole-tethered
 N-heterocyclic carbene complexes of Ag(I), Ni(II) and Pd(II).
;
_journal_issue 22
_journal_name_full 'Dalton transactions (Cambridge, England : 2003)'
_journal_page_first 5231
_journal_page_last 5241
_journal_paper_doi 10.1039/c000722f
_journal_volume 39
_journal_year 2010
_chemical_formula_sum 'C22 H29 Cl N4 O2'
_chemical_formula_weight 416.94
_chemical_name_systematic
;
?
;
_space_group_IT_number 14
_symmetry_cell_setting monoclinic
_symmetry_space_group_name_Hall '-P 2ybc'
_symmetry_space_group_name_H-M 'P 1 21/c 1'
_atom_sites_solution_hydrogens geom
_atom_sites_solution_primary direct
_atom_sites_solution_secondary difmap
_audit_creation_method SHELXL-97
_cell_angle_alpha 90.00
_cell_angle_beta 96.8680(10)
_cell_angle_gamma 90.00
_cell_formula_units_Z 4
_cell_length_a 14.2268(7)
_cell_length_b 9.7074(5)
_cell_length_c 16.0600(8)
_cell_measurement_reflns_used 3289
_cell_measurement_temperature 223(2)
_cell_measurement_theta_max 25.39
_cell_measurement_theta_min 2.46
_cell_volume 2202.05(19)
_computing_cell_refinement 'Bruker SMART'
_computing_data_collection 'Bruker SMART'
_computing_data_reduction 'Bruker SAINT'
_computing_molecular_graphics 'Bruker SHELXTL'
_computing_publication_material 'Bruker SHELXTL'
_computing_structure_refinement 'SHELXL-97 (Sheldrick, 1997)'
_computing_structure_solution 'SHELXS-97 (Sheldrick, 1990)'
_diffrn_ambient_temperature 223(2)
_diffrn_measured_fraction_theta_full 0.997
_diffrn_measured_fraction_theta_max 0.997
_diffrn_measurement_device_type 'CCD area detector'
_diffrn_measurement_method 'phi and omega scans'
_diffrn_radiation_monochromator graphite
_diffrn_radiation_source 'fine-focus sealed tube'
_diffrn_radiation_type MoK\a
_diffrn_radiation_wavelength 0.71073
_diffrn_reflns_av_R_equivalents 0.0345
_diffrn_reflns_av_sigmaI/netI 0.0405
_diffrn_reflns_limit_h_max 15
_diffrn_reflns_limit_h_min -18
_diffrn_reflns_limit_k_max 12
_diffrn_reflns_limit_k_min -12
_diffrn_reflns_limit_l_max 20
_diffrn_reflns_limit_l_min -20
_diffrn_reflns_number 15263
_diffrn_reflns_theta_full 27.48
_diffrn_reflns_theta_max 27.48
_diffrn_reflns_theta_min 2.46
_exptl_absorpt_coefficient_mu 0.198
_exptl_absorpt_correction_T_max 0.9689
_exptl_absorpt_correction_T_min 0.9108
_exptl_absorpt_correction_type empirical
_exptl_crystal_colour COLOURLESS
_exptl_crystal_density_diffrn 1.258
_exptl_crystal_density_meas ?
_exptl_crystal_density_method 'not measured'
_exptl_crystal_description BLOCK
_exptl_crystal_F_000 888
_exptl_crystal_size_max 0.48
_exptl_crystal_size_mid 0.36
_exptl_crystal_size_min 0.16
_refine_diff_density_max 0.266
_refine_diff_density_min -0.203
_refine_diff_density_rms 0.043
_refine_ls_extinction_method none
_refine_ls_goodness_of_fit_ref 1.028
_refine_ls_hydrogen_treatment mixed
_refine_ls_matrix_type full
_refine_ls_number_parameters 278
_refine_ls_number_reflns 5046
_refine_ls_number_restraints 4
_refine_ls_restrained_S_all 1.028
_refine_ls_R_factor_all 0.0636
_refine_ls_R_factor_gt 0.0492
_refine_ls_shift/su_max 0.001
_refine_ls_shift/su_mean 0.000
_refine_ls_structure_factor_coef Fsqd
_refine_ls_weighting_details 'calc w=1/[\s^2^(Fo^2^)+(0.0621P)^2^+0.4346P] where P=(Fo^2^+2Fc^2^)/3'
_refine_ls_weighting_scheme calc
_refine_ls_wR_factor_gt 0.1233
_refine_ls_wR_factor_ref 0.1315
_reflns_number_gt 3965
_reflns_number_total 5046
_reflns_threshold_expression >2sigma(I)
_cod_data_source_file c000722f.txt
_cod_data_source_block 1b
_cod_depositor_comments
;
The following automatic conversions were performed:

'_symmetry_cell_setting' value 'Monoclinic' changed to 'monoclinic'
according to /home/saulius/struct/CIF-dictionaries/cif_core.dic
dictionary named 'cif_core.dic' version 2.4.2 from 2011-04-26.

Automatic conversion script
Id: cif_fix_values 1891 2012-01-12 08:04:46Z andrius 

The following automatic conversions were performed:

'_exptl_crystal_density_meas' value 'not measured' was changed to '?'
- the value is perceived as not measured.

Automatic conversion script
Id: cif_fix_values 3008 2015-01-20 13:52:24Z robertas 
;
_cod_original_sg_symbol_H-M P2(1)/c
_cod_database_code 7025431

loop_
_symmetry_equiv_pos_as_xyz
'x, y, z'
'-x, y+1/2, -z+1/2'
'-x, -y, -z'
'x, -y-1/2, z-1/2'

loop_
_atom_site_label
_atom_site_type_symbol
_atom_site_fract_x
_atom_site_fract_y
_atom_site_fract_z
_atom_site_U_iso_or_equiv
_atom_site_adp_type
_atom_site_occupancy
_atom_site_symmetry_multiplicity
_atom_site_calc_flag
_atom_site_refinement_flags
N1 N 0.73417(10) 0.60438(14) 0.05483(9) 0.0421(3) Uani 1 1 d .
N2 N 0.83221(10) 0.42780(13) 0.09108(9) 0.0374(3) Uani 1 1 d .
N3 N 0.82280(10) 0.75742(13) 0.19616(9) 0.0378(3) Uani 1 1 d .
N4 N 0.74211(10) 0.93465(14) 0.22547(8) 0.0364(3) Uani 1 1 d .
C1 C 0.81375(12) 0.56546(16) 0.09828(11) 0.0379(4) Uani 1 1 d .
C2 C 0.69697(13) 0.48499(17) 0.01617(11) 0.0398(4) Uani 1 1 d .
C3 C 0.61260(14) 0.4642(2) -0.03582(13) 0.0490(5) Uani 1 1 d .
H3 H 0.5708 0.5375 -0.0509 0.059 Uiso 1 1 calc R
C4 C 0.59250(15) 0.3322(2) -0.06439(13) 0.0551(5) Uani 1 1 d .
H4 H 0.5359 0.3154 -0.0995 0.066 Uiso 1 1 calc R
C5 C 0.65429(15) 0.2232(2) -0.04233(12) 0.0509(5) Uani 1 1 d .
H5 H 0.6383 0.1347 -0.0632 0.061 Uiso 1 1 calc R
C6 C 0.73754(14) 0.24114(18) 0.00869(11) 0.0452(4) Uani 1 1 d .
H6 H 0.7791 0.1675 0.0233 0.054 Uiso 1 1 calc R
C7 C 0.75741(12) 0.37461(17) 0.03789(10) 0.0374(4) Uani 1 1 d .
C8 C 0.91455(13) 0.34879(18) 0.12776(11) 0.0446(4) Uani 1 1 d .
H8A H 0.8945 0.2549 0.1394 0.054 Uiso 1 1 calc R
H8B H 0.9399 0.3909 0.1812 0.054 Uiso 1 1 calc R
C9 C 0.99126(14) 0.3425(2) 0.07138(14) 0.0592(5) Uani 1 1 d .
H9A H 0.9656 0.3059 0.0172 0.089 Uiso 1 1 calc R
H9B H 1.0419 0.2833 0.0963 0.089 Uiso 1 1 calc R
H9C H 1.0159 0.4344 0.0642 0.089 Uiso 1 1 calc R
C10 C 0.87826(13) 0.66177(17) 0.15046(12) 0.0431(4) Uani 1 1 d .
H10A H 0.9215 0.6089 0.1905 0.052 Uiso 1 1 calc R
H10B H 0.9162 0.7140 0.1143 0.052 Uiso 1 1 calc R
C11 C 0.79193(12) 0.87996(17) 0.16924(10) 0.0365(4) Uani 1 1 d .
H11 H 0.8035 0.9214 0.1185 0.044 Uiso 1 1 calc R
C12 C 0.79077(14) 0.73184(18) 0.27199(11) 0.0451(4) Uani 1 1 d .
H12 H 0.8019 0.6519 0.3047 0.054 Uiso 1 1 calc R
C13 C 0.74050(14) 0.84237(18) 0.29061(11) 0.0458(4) Uani 1 1 d .
H13 H 0.7100 0.8546 0.3389 0.055 Uiso 1 1 calc R
C14 C 0.70312(11) 1.07337(16) 0.22151(10) 0.0356(4) Uani 1 1 d .
C15 C 0.75531(12) 1.17560(17) 0.26694(10) 0.0374(4) Uani 1 1 d .
C16 C 0.71762(12) 1.30760(18) 0.26298(11) 0.0410(4) Uani 1 1 d .
H16 H 0.7518 1.3791 0.2921 0.049 Uiso 1 1 calc R
C17 C 0.63069(12) 1.33721(18) 0.21712(11) 0.0413(4) Uani 1 1 d .
C18 C 0.58189(13) 1.23168(19) 0.17343(11) 0.0448(4) Uani 1 1 d .
H18 H 0.5231 1.2511 0.1424 0.054 Uiso 1 1 calc R
C19 C 0.61669(12) 1.09763(18) 0.17363(10) 0.0399(4) Uani 1 1 d .
C20 C 0.84807(13) 1.14506(19) 0.31933(12) 0.0471(4) Uani 1 1 d .
H20A H 0.8798 1.2309 0.3360 0.071 Uiso 1 1 calc R
H20B H 0.8878 1.0908 0.2868 0.071 Uiso 1 1 calc R
H20C H 0.8363 1.0938 0.3689 0.071 Uiso 1 1 calc R
C21 C 0.59210(15) 1.48222(19) 0.21494(14) 0.0548(5) Uani 1 1 d .
H21A H 0.6152 1.5327 0.1693 0.082 Uiso 1 1 calc R
H21B H 0.6129 1.5278 0.2677 0.082 Uiso 1 1 calc R
H21C H 0.5235 1.4793 0.2064 0.082 Uiso 1 1 calc R
C22 C 0.56378(15) 0.9853(2) 0.12312(14) 0.0542(5) Uani 1 1 d .
H22A H 0.5974 0.9612 0.0761 0.081 Uiso 1 1 calc R
H22B H 0.5007 1.0174 0.1025 0.081 Uiso 1 1 calc R
H22C H 0.5592 0.9049 0.1583 0.081 Uiso 1 1 calc R
O1W O 0.68898(12) 0.85114(17) -0.04867(10) 0.0647(4) Uani 1 1 d D
H1W H 0.6954(18) 0.781(2) -0.0161(14) 0.080 Uiso 1 1 d D
H2W H 0.7465(13) 0.883(3) -0.0379(16) 0.080 Uiso 1 1 d D
O2W O 0.87669(11) 0.95761(19) -0.00363(10) 0.0656(4) Uani 1 1 d D
H3W H 0.9004(18) 0.974(3) -0.0494(13) 0.080 Uiso 1 1 d D
H4W H 0.9235(15) 0.967(3) 0.0345(14) 0.080 Uiso 1 1 d D
Cl1 Cl 1.01740(4) 0.98717(5) 0.16028(3) 0.05048(15) Uani 1 1 d .

loop_
_atom_site_aniso_label
_atom_site_aniso_U_11
_atom_site_aniso_U_22
_atom_site_aniso_U_33
_atom_site_aniso_U_23
_atom_site_aniso_U_13
_atom_site_aniso_U_12
N1 0.0427(8) 0.0336(7) 0.0497(9) -0.0039(6) 0.0043(6) 0.0037(6)
N2 0.0463(8) 0.0298(7) 0.0359(7) -0.0016(6) 0.0049(6) 0.0045(6)
N3 0.0430(8) 0.0309(7) 0.0392(7) -0.0043(6) 0.0039(6) -0.0013(6)
N4 0.0422(8) 0.0343(7) 0.0337(7) -0.0025(6) 0.0080(6) -0.0023(6)
C1 0.0443(9) 0.0306(8) 0.0398(9) -0.0022(7) 0.0091(7) 0.0033(7)
C2 0.0441(9) 0.0358(9) 0.0405(9) -0.0019(7) 0.0089(7) 0.0000(7)
C3 0.0447(10) 0.0461(10) 0.0555(12) -0.0030(9) 0.0025(9) 0.0029(8)
C4 0.0529(11) 0.0559(12) 0.0551(12) -0.0089(9) 0.0010(9) -0.0101(10)
C5 0.0636(12) 0.0431(10) 0.0465(10) -0.0097(8) 0.0089(9) -0.0126(9)
C6 0.0631(12) 0.0342(9) 0.0394(9) -0.0021(7) 0.0111(8) 0.0013(8)
C7 0.0466(9) 0.0346(8) 0.0321(8) -0.0013(7) 0.0090(7) -0.0009(7)
C8 0.0601(11) 0.0349(9) 0.0367(9) 0.0018(7) -0.0030(8) 0.0109(8)
C9 0.0505(11) 0.0559(12) 0.0704(14) 0.0128(10) 0.0041(10) 0.0134(10)
C10 0.0436(10) 0.0339(9) 0.0513(10) -0.0060(8) 0.0041(8) 0.0022(7)
C11 0.0418(9) 0.0339(8) 0.0342(8) -0.0025(7) 0.0067(7) -0.0021(7)
C12 0.0604(11) 0.0366(9) 0.0379(9) 0.0035(7) 0.0035(8) -0.0037(8)
C13 0.0613(12) 0.0419(10) 0.0356(9) 0.0002(7) 0.0117(8) -0.0045(8)
C14 0.0397(9) 0.0338(8) 0.0350(8) -0.0020(7) 0.0120(7) 0.0006(7)
C15 0.0398(9) 0.0388(9) 0.0345(8) -0.0022(7) 0.0083(7) -0.0005(7)
C16 0.0471(10) 0.0370(9) 0.0402(9) -0.0054(7) 0.0105(7) -0.0030(7)
C17 0.0462(10) 0.0402(9) 0.0402(9) 0.0022(7) 0.0158(7) 0.0049(8)
C18 0.0387(9) 0.0526(11) 0.0434(10) 0.0007(8) 0.0065(7) 0.0054(8)
C19 0.0389(9) 0.0453(10) 0.0364(9) -0.0043(7) 0.0078(7) -0.0024(8)
C20 0.0476(10) 0.0448(10) 0.0472(10) -0.0050(8) -0.0013(8) -0.0010(8)
C21 0.0594(12) 0.0446(10) 0.0626(13) 0.0045(9) 0.0163(10) 0.0124(9)
C22 0.0474(11) 0.0595(12) 0.0543(12) -0.0138(9) -0.0002(9) -0.0055(9)
O1W 0.0686(10) 0.0586(9) 0.0642(10) 0.0046(7) -0.0031(8) 0.0082(8)
O2W 0.0491(9) 0.0949(12) 0.0541(9) 0.0012(9) 0.0116(7) -0.0039(8)
Cl1 0.0630(3) 0.0478(3) 0.0399(3) 0.00393(19) 0.0033(2) -0.0025(2)

loop_
_atom_type_symbol
_atom_type_description
_atom_type_scat_dispersion_real
_atom_type_scat_dispersion_imag
_atom_type_scat_source
C C 0.0033 0.0016 'International Tables Vol C Tables 4.2.6.8 and 6.1.1.4'
H H 0.0000 0.0000 'International Tables Vol C Tables 4.2.6.8 and 6.1.1.4'
N N 0.0061 0.0033 'International Tables Vol C Tables 4.2.6.8 and 6.1.1.4'
Cl Cl 0.1484 0.1585 'International Tables Vol C Tables 4.2.6.8 and 6.1.1.4'
O O 0.0106 0.0060 'International Tables Vol C Tables 4.2.6.8 and 6.1.1.4'

loop_
_geom_angle_atom_site_label_1
_geom_angle_atom_site_label_2
_geom_angle_atom_site_label_3
_geom_angle
C1 N1 C2 104.82(14)
C1 N2 C7 105.98(13)
C1 N2 C8 129.03(14)
C7 N2 C8 124.95(14)
C11 N3 C12 108.66(14)
C11 N3 C10 125.59(15)
C12 N3 C10 125.69(14)
C11 N4 C13 108.40(14)
C11 N4 C14 125.01(13)
C13 N4 C14 126.39(14)
N1 C1 N2 113.46(15)
N1 C1 C10 123.42(14)
N2 C1 C10 123.12(15)
N1 C2 C7 109.84(15)
N1 C2 C3 130.08(16)
C7 C2 C3 120.07(16)
C4 C3 C2 117.62(18)
C3 C4 C5 121.41(18)
C6 C5 C4 122.01(17)
C5 C6 C7 116.45(18)
N2 C7 C2 105.91(14)
N2 C7 C6 131.65(16)
C2 C7 C6 122.43(16)
N2 C8 C9 112.53(14)
N3 C10 C1 110.16(14)
N3 C11 N4 108.77(14)
C13 C12 N3 107.17(15)
C12 C13 N4 106.99(16)
C19 C14 C15 123.37(15)
C19 C14 N4 119.23(15)
C15 C14 N4 117.40(14)
C16 C15 C14 117.08(16)
C16 C15 C20 120.99(16)
C14 C15 C20 121.92(15)
C15 C16 C17 121.94(16)
C18 C17 C16 118.47(16)
C18 C17 C21 121.36(17)
C16 C17 C21 120.17(17)
C17 C18 C19 122.35(16)
C14 C19 C18 116.77(16)
C14 C19 C22 121.82(16)
C18 C19 C22 121.40(16)

loop_
_geom_bond_atom_site_label_1
_geom_bond_atom_site_label_2
_geom_bond_distance
N1 C1 1.312(2)
N1 C2 1.389(2)
N2 C1 1.369(2)
N2 C7 1.383(2)
N2 C8 1.464(2)
N3 C11 1.323(2)
N3 C12 1.373(2)
N3 C10 1.470(2)
N4 C11 1.324(2)
N4 C13 1.380(2)
N4 C14 1.455(2)
C1 C10 1.495(2)
C2 C7 1.392(2)
C2 C3 1.393(3)
C3 C4 1.379(3)
C4 C5 1.394(3)
C5 C6 1.368(3)
C6 C7 1.395(2)
C8 C9 1.500(3)
C12 C13 1.343(3)
C14 C19 1.390(2)
C14 C15 1.392(2)
C15 C16 1.388(2)
C15 C20 1.507(2)
C16 C17 1.392(2)
C17 C18 1.381(2)
C17 C21 1.510(2)
C18 C19 1.392(2)
C19 C22 1.506(2)

loop_
_geom_hbond_atom_site_label_D
_geom_hbond_atom_site_label_H
_geom_hbond_atom_site_label_A
_geom_hbond_distance_DH
_geom_hbond_distance_HA
_geom_hbond_distance_DA
_geom_hbond_angle_DHA
_geom_hbond_site_symmetry_A
O1W H2W O2W 0.874(16) 2.002(17) 2.874(2) 175(2) .
O1W H1W N1 0.856(16) 2.097(17) 2.943(2) 170(2) .
O2W H3W Cl1 0.859(17) 2.276(17) 3.1295(16) 172(2) 3_775
O2W H4W Cl1 0.855(17) 2.292(18) 3.1239(17) 164(2) .
